data_4122440
loop_
_publ_author_name
'Kapelewski, Matthew T.'
'Geier, Stephen J.'
'Hudson, Matthew R.'
'St\"uck, David'
'Mason, Jarad A.'
'Nelson, Jocienne N.'
'Xiao, Dianne J.'
'Hulvey, Zeric'
'Gilmour, Elizabeth'
'FitzGerald, Stephen A.'
'Head-Gordon, Martin'
'Brown, Craig M.'
'Long, Jeffrey R.'

_publ_section_title
;
 M2(m-dobdc) (M = Mg, Mn, Fe, Co, Ni) Metal-Organic Frameworks Exhibiting
 Increased Charge Density and Enhanced H2 Binding at the Open Metal Sites.
;
_journal_issue 34
_journal_name_full 'Journal of the American Chemical Society'
_journal_page_first 12119
_journal_paper_doi 10.1021/ja506230r
_journal_volume 136
_journal_year 2014
_chemical_formula_sum 'C4 H2.05 Co O3'
_chemical_formula_weight 157.04
_chemical_name_systematic ' ?'
_space_group_IT_number 160
_symmetry_cell_setting trigonal
_symmetry_space_group_name_Hall 'R 3 -2"'
_symmetry_space_group_name_H-M 'R 3 m :H'
_audit_creation_date 2014-02-28T11:20
_audit_creation_method 'from EXP file using GSAS2CIF'
_audit_update_record ' 2014-02-28T11:20  Initial CIF as created by GSAS2CIF'
_cell_angle_alpha 90.0
_cell_angle_beta 90.0
_cell_angle_gamma 120.0
_cell_formula_units_Z 18
_cell_length_a 25.8595(10)
_cell_length_b 25.8595
_cell_length_c 6.7766(4)
_cell_volume 3924.5(3)
_computing_structure_refinement GSAS
_diffrn_radiation_probe neutron
_diffrn_radiation_wavelength 2.0775
_exptl_absorpt_correction_T_max 1.00000
_exptl_absorpt_correction_T_min 1.00000
_exptl_absorpt_process_details
;   GSAS Absorption/surface roughness correction: function number 0
 No correction is applied.
;
_pd_block_id 2014-02-28T11:20|P75H2|ZH|BT-1
_pd_calc_method 'Rietveld Refinement'
_pd_instr_location ' ?'
_pd_meas_2theta_range_inc 0.05
_pd_meas_2theta_range_max 166.24
_pd_meas_2theta_range_min 1.94
_pd_meas_number_of_points 3287
_pd_phase_name 'from C:/gsas/data/Coprime/CO_PRIME_R3M_R.cif'
_pd_proc_2theta_range_inc 0.05
_pd_proc_2theta_range_max 166.2769
_pd_proc_2theta_range_min 1.9769
_pd_proc_info_datetime 2014-02-28T11:20:10
_pd_proc_info_excluded_regions ' ?'
_pd_proc_ls_background_function
;   GSAS Background function number 1 with 12 terms.
 Shifted Chebyshev function of 1st kind
      1:    1293.82     2:   -206.473     3:    107.047     4:    11.0083    
      5:    107.022     6:  -0.319005     7:    46.5769     8:    15.8340    
      9:    19.6901    10:  -0.781777    11:    10.5953    12:    2.99969    
;
_pd_proc_ls_peak_cutoff 0.00010
_pd_proc_ls_profile_function
;
 CW Profile function number 3 with  19 terms
 Pseudovoigt profile coefficients as parameterized in
 P. Thompson, D.E. Cox & J.B. Hastings (1987). J. Appl. Cryst.,20,79-83.
 Asymmetry correction of L.W. Finger, D.E. Cox & A. P. Jephcoat (1994).
 J. Appl. Cryst.,27,892-900.
 Peak tails are ignored  where the intensity is below 0.0001 times the peak
   Aniso. broadening axis   0.0   0.0   1.0
;
_pd_proc_ls_prof_R_factor 0.0212
_pd_proc_ls_prof_wR_expected 0.0260
_pd_proc_ls_prof_wR_factor 0.0253
_pd_proc_number_of_points 3287
_pd_spec_mounting ' ?'
_refine_ls_goodness_of_fit_all 0.99
_refine_ls_matrix_type full
_refine_ls_number_parameters 59
_refine_ls_number_restraints 0
_refine_ls_R_Fsqd_factor 0.03547
_refine_ls_shift/su_max 0.05
_refine_ls_shift/su_mean 0.01
_reflns_d_resolution_high 1.061
_reflns_d_resolution_low 12.930
_reflns_limit_h_max 21
_reflns_limit_h_min 0
_reflns_limit_k_max 12
_reflns_limit_k_min 0
_reflns_limit_l_max 6
_reflns_limit_l_min -6
_reflns_number_total 428
_cod_data_source_file P7H2.cif
_cod_data_source_block P75H2_publ
_cod_depositor_comments
;
The following automatic conversions were performed:

'_geom_bond_publ_flag' value 'N' changed to 'n' according to
/usr/data/users/saulius/crontab/automatic-downloads/rss-feeds/ACS/lib/dictionaries/cif_core.dic
dictionary named 'cif_core.dic' version 2.4.2 from 2011-04-26 (35
times).

'_geom_angle_publ_flag' value 'N' changed to 'n' according
to
/usr/data/users/saulius/crontab/automatic-downloads/rss-feeds/ACS/lib/dictionaries/cif_core.dic
dictionary named 'cif_core.dic' version 2.4.2 from 2011-04-26 (32
times).

Automatic conversion script
Id: cif_fix_values 2281 2013-09-26 08:29:07Z andrius 

 Adding full bibliography for 4122440--4122455.cif.
;
_cod_original_cell_volume 3924.50(27)
_cod_original_sg_symbol_H-M 'R 3 m'
_cod_database_code 4122440
_gsas_exptl_extinct_corr_t_min 1.00000
_gsas_exptl_extinct_corr_t_max 1.00000

loop_
_symmetry_equiv_pos_site_id
_symmetry_equiv_pos_as_xyz
1 +x,+y,+z
2 -y,x-y,+z
3 y-x,-x,+z
4 y-x,+y,+z
5 -y,-x,+z
6 +x,x-y,+z
101 +x+1/3,+y+2/3,+z+2/3
102 -y+1/3,x-y+2/3,+z+2/3
103 y-x+1/3,-x+2/3,+z+2/3
104 y-x+1/3,+y+2/3,+z+2/3
105 -y+1/3,-x+2/3,+z+2/3
106 +x+1/3,x-y+2/3,+z+2/3
201 +x+2/3,+y+1/3,+z+1/3
202 -y+2/3,x-y+1/3,+z+1/3
203 y-x+2/3,-x+1/3,+z+1/3
204 y-x+2/3,+y+1/3,+z+1/3
205 -y+2/3,-x+1/3,+z+1/3
206 +x+2/3,x-y+1/3,+z+1/3

loop_
_atom_site_type_symbol
_atom_site_label
_atom_site_fract_x
_atom_site_fract_y
_atom_site_fract_z
_atom_site_occupancy
_atom_site_thermal_displace_type
_atom_site_U_iso_or_equiv
_atom_site_symmetry_multiplicity
C C1 0.6571(4) 0.8756(4) 0.8410(17) 1.0 Uiso 0.011(4) 18
C C2 0.6687(8) 0.8344(4) 0.7520(26) 1.0 Uiso 0.018(5) 9
C C6 0.6388(5) 0.8658(4) 0.0446(16) 1.0 Uiso 0.0099(31) 18
C C11 0.6325(4) 0.9102(4) 0.1706(14) 1.0 Uiso 0.0115(26) 18
Co Co2 0.3270(14) 0.3745(12) 0.560(4) 1.0 Uiso 0.02 18
H H7 0.6797(12) 0.8399(6) 0.597(4) 1.0 Uiso 0.029(9) 9
O O9 0.6715(4) 0.9268(5) 0.7484(18) 1.0 Uiso 0.010(4) 18
O O12 0.6529(4) 0.9633(5) 0.0952(16) 1.0 Uiso 0.014(4) 18
O O15 0.6076(4) 0.8932(5) 0.3452(16) 1.0 Uiso 0.0151(28) 18
C C2m 0.6288(6) 0.81446(28) 0.1394(20) 1.0 Uiso 0.002(4) 9
H H7m 0.6190(11) 0.8094(6) 0.273(4) 1.0 Uiso 0.021(7) 9
H H1 0.2075(11) 0.2141(10) 0.0346(29) 1.046(29) Uiso 0.085(11) 18

loop_
_atom_type_symbol
_atom_type_number_in_cell
_atom_type_scat_length_neutron
_atom_type_scat_source
C 72.0 0.6646 International_Tables_Vol_C
Co 18.0 0.2490 International_Tables_Vol_C
H 36.825 -0.3739 International_Tables_Vol_C
O 54.0 0.5803 International_Tables_Vol_C

loop_
_geom_angle_atom_site_label_1
_geom_angle_atom_site_label_2
_geom_angle_atom_site_label_3
_geom_angle
_geom_angle_site_symmetry_1
_geom_angle_site_symmetry_3
_geom_angle_publ_flag
C2 C1 C6 117.5(10) 1_555 1_556 n
C2 C1 O9 119.8(13) 1_555 1_555 n
C6 C1 O9 121.8(9) 1_556 1_555 n
C1 C2 C1 123.2(17) 1_555 6_565 n
C1 C2 H7 118.0(9) 1_555 1_555 n
C1 C2 H7 117.8(9) 6_565 1_555 n
C1 C6 C11 124.2(8) 1_554 1_555 n
C1 C6 C2m 120.2(9) 1_554 1_555 n
C11 C6 C2m 115.5(9) 1_555 1_555 n
C6 C11 O12 116.1(9) 1_555 1_555 n
C6 C11 O15 118.5(9) 1_555 1_555 n
O12 C11 O15 125.3(10) 1_555 1_555 n
O9 Co2 O9 166.7(17) 3_565 102_654 n
O9 Co2 O12 83.5(11) 3_565 102_655 n
O9 Co2 O12 94.8(11) 3_565 201_445 n
O9 Co2 O15 98.8(15) 3_565 3_565 n
O9 Co2 O12 83.5(13) 102_654 102_655 n
O9 Co2 O12 80.3(9) 102_654 201_445 n
O9 Co2 O15 94.1(12) 102_654 3_565 n
O12 Co2 O12 81.9(9) 102_655 201_445 n
O12 Co2 O15 177.2(15) 102_655 3_565 n
O12 Co2 O15 96.2(11) 201_445 3_565 n
C1 O9 Co2 133.4(10) 1_555 2_665 n
C1 O9 Co2 121.0(12) 1_555 203_565 n
Co2 O9 Co2 94.7(11) 2_665 203_565 n
C11 O12 Co2 129.1(11) 1_555 101_554 n
C11 O12 Co2 131.0(12) 1_555 203_564 n
Co2 O12 Co2 95.2(5) 101_554 203_564 n
C11 O15 Co2 120.9(10) 1_555 2_665 n
C6 C2m C6 120.9(12) 1_555 6_565 n
C6 C2m H7m 119.6(6) 1_555 1_555 n
C6 C2m H7m 119.2(6) 6_565 1_555 n

loop_
_geom_bond_atom_site_label_1
_geom_bond_atom_site_label_2
_geom_bond_distance
_geom_bond_site_symmetry_2
_geom_bond_publ_flag
C1 C2 1.382(13) 1_555 n
C1 C6 1.439(11) 1_556 n
C1 O9 1.339(13) 1_555 n
C2 C1 1.382(13) 1_555 n
C2 C1 1.384(13) 6_565 n
C2 H7 1.08(4) 1_555 n
C6 C1 1.439(11) 1_554 n
C6 C11 1.504(12) 1_555 n
C6 C2m 1.379(11) 1_555 n
C6 H7m 2.008(27) 1_555 n
C11 C6 1.504(12) 1_555 n
C11 O12 1.304(14) 1_555 n
C11 O15 1.314(12) 1_555 n
Co2 O9 2.066(29) 3_565 n
Co2 O9 2.037(29) 102_654 n
Co2 O12 1.962(29) 102_655 n
Co2 O12 2.121(24) 201_445 n
Co2 O15 1.996(29) 3_565 n
Co2 H1 2.26(4) 103_555 n
H7 C2 1.08(4) 1_555 n
O9 C1 1.339(13) 1_555 n
O9 Co2 2.066(29) 2_665 n
O9 Co2 2.037(29) 203_565 n
O12 C11 1.304(14) 1_555 n
O12 Co2 2.121(24) 101_554 n
O12 Co2 1.962(29) 203_564 n
O15 C11 1.314(12) 1_555 n
O15 Co2 1.996(29) 2_665 n
C2m C6 1.379(11) 1_555 n
C2m C6 1.381(11) 6_565 n
C2m H7m 0.93(4) 1_555 n
H7m C6 2.008(27) 1_555 n
H7m C6 2.007(27) 6_565 n
H7m C2m 0.93(4) 1_555 n
H1 Co2 2.26(4) 202_554 n
